data_7135700
loop_
_publ_author_name
'Sawano, Takahiro'
'Murata, Kayo'
'Suzaki, Tomoaki'
'Urasawa, Kazuki'
'Kobayashi, Manami'
'Aso, Ryota'
'Ozasa, Kazuki'
'Ishikawa, Eri'
'Takeuchi, Ryo'

_publ_section_title
;
 Synthesis of planar chiral biferrocenes by iridium-catalyzed [2+2+2]
 cycloaddition of biferrocene-linked diynes with nitriles: asymmetric
 desymmetrization and kinetic resolution.
;
_journal_issue 33
_journal_name_full 'Chemical communications (Cambridge, England)'
_journal_page_first 8451
_journal_page_last 8455
_journal_paper_doi 10.1039/d6cc00435k
_journal_volume 62
_journal_year 2026
_chemical_formula_moiety 'C36 H26 Fe2'
_chemical_formula_sum 'C36 H26 Fe2'
_chemical_formula_weight 570.27
_space_group_crystal_system triclinic
_space_group_IT_number 2
_space_group_name_Hall '-P 1'
_space_group_name_H-M_alt 'P -1'
_atom_sites_solution_hydrogens geom
_atom_sites_solution_primary dual
_audit_creation_date 2026-03-08
_audit_creation_method
;
Olex2 1.5-ac7-018
(compiled 2025.08.06 svn.rb7424aed for Rigaku Oxford Diffraction, GUI svn.r7314)
;
_audit_update_record
;
2026-03-23 deposited with the CCDC.	2026-04-02 downloaded from the CCDC.
;
_cell_angle_alpha 72.804(2)
_cell_angle_beta 86.667(2)
_cell_angle_gamma 76.572(2)
_cell_formula_units_Z 2
_cell_length_a 7.2414(2)
_cell_length_b 12.4389(3)
_cell_length_c 15.5403(4)
_cell_measurement_reflns_used 9086
_cell_measurement_temperature 100.00(10)
_cell_measurement_theta_max 77.4290
_cell_measurement_theta_min 4.1030
_cell_volume 1300.58(6)
_computing_cell_refinement 'CrysAlisPro 1.171.44.128a (Rigaku OD, 2025)'
_computing_data_collection 'CrysAlisPro system (CCD 44.128a 64-bit (release 04-11-2025))'
_computing_data_reduction 'CrysAlisPro 1.171.44.128a (Rigaku OD, 2025)'
_computing_molecular_graphics 'Olex2 1.5-ac7-018 (Dolomanov et al., 2009)'
_computing_publication_material 'Olex2 1.5-ac7-018 (Dolomanov et al., 2009)'
_computing_structure_refinement 'SHELXL 2018/3 (Sheldrick, 2015)'
_computing_structure_solution 'SHELXT 2018/2 (Sheldrick, 2018)'
_diffrn_ambient_environment N~2~
_diffrn_ambient_temperature 100.00(10)
_diffrn_detector 'Hybrid Pixel Array Detector'
_diffrn_detector_area_resol_mean 10.0000
_diffrn_detector_type HyPix
_diffrn_measured_fraction_theta_full 0.999
_diffrn_measured_fraction_theta_max 0.932
_diffrn_measurement_details
;
List of Runs (angles in degrees, time in seconds):

  # Type    Start    End  Width  t~exp~   \w     \q     \k     \f   Frames
#--------------------------------------------------------------------------
  1  \w     58.00 105.00   0.50    0.51    --  113.25 -99.00  30.00   94
  2  \w     42.00 105.00   0.50    0.51    --  113.25 -99.00   0.00  126
  3  \w     57.00 104.00   0.50    0.51    --  113.25 -99.00 -90.00   94
  4  \w     76.00 101.00   0.50    0.51    --  113.25-125.00-150.00   50
  5  \w     53.00 105.00   0.50    0.51    --  113.25 -99.00-180.00  104
  6  \w     55.00  80.00   0.50    0.51    --  113.25 -99.00-150.00   50
  7  \w     43.00  92.00   0.50    0.51    --  113.25 -99.00-120.00   98
  8  \w     42.00  68.00   0.50    0.51    --  113.25 -99.00 -60.00   52
  9  \w     74.00 105.00   0.50    0.51    --  113.25 -99.00 -30.00   62
 10  \w    -17.00  71.00   0.50    0.13    --   48.61 -82.00  18.00  176
 11  \w    -19.00  21.00   0.50    0.13    --   48.61 -19.00  90.00   80
 12  \w     58.00 106.00   0.50    0.51    --  113.25 -99.00 120.00   96
 13  \w     72.00 120.00   0.50    0.51    --  113.25 -82.00  18.00   96
 14  \w    101.00 170.00   0.50    0.51    --  113.25  19.00  60.00  138
 15  \w    102.00 178.00   0.50    0.51    --  113.25  82.00 139.00  152
 16  \w    101.00 169.00   0.50    0.51    --  113.25  38.00 -90.00  136
 17  \w    -65.00 -19.00   0.50    0.51    --  -91.75  57.00-120.00   92
 18  \w    -71.00 -19.00   0.50    0.51    --  -91.75  77.00 -30.00  104
 19  \w    -64.00 -39.00   0.50    0.51    --  -91.75  57.00 -30.00   50
 20  \w    -66.00 -26.00   0.50    0.51    --  -91.75  57.00-150.00   80
 21  \w    -21.00  25.00   0.50    0.13    --  -48.61  19.00  60.00   92
 22  \w    -65.00 -39.00   0.50    0.51    --  -91.75  57.00  60.00   52
 23  \w    -63.00 -20.00   0.50    0.51    --  -91.75  57.00  90.00   86
 24  \w    -49.00 -20.00   0.50    0.51    --  -91.75  57.00 150.00   58
 25  \w    -51.00 -19.00   0.50    0.51    --  -91.75  82.00 139.00   64
 26  \w    -80.00 -27.00   0.50    0.13    --  -48.61 125.00-180.00  106
 27  \w    -72.00  22.00   0.50    0.13    --  -48.61  82.00 139.00  188
 28  \w    -59.00 -20.00   0.50    0.51    --  -91.75 125.00 -90.00   78
 29  \w   -108.00 -79.00   0.50    0.51    --  -91.75 -19.00-180.00   58
 30  \w   -155.00-126.00   0.50    0.51    --  -91.75 -19.00-180.00   58
 31  \w   -139.00-113.00   0.50    0.51    --  -91.75 -57.00 -30.00   52
 32  \w   -106.00 -77.00   0.50    0.51    --  -91.75 -57.00  60.00   58
 33  \w   -164.00 -93.00   0.50    0.51    --  -91.75 -38.00  90.00  142
 34  \w   -163.00-130.00   0.50    0.51    --  -91.75 -57.00  60.00   66
 35  \w   -143.00-104.00   0.50    0.51    --  -91.75 -82.00  18.00   78
 36  \w   -106.00 -74.00   0.50    0.13    --  -48.61-125.00 120.00   64
 37  \w   -119.00 -73.00   0.50    0.13    --  -48.61-125.00-180.00   92
;
_diffrn_measurement_device 'four-circle diffractometer'
_diffrn_measurement_device_type 'XtaLAB Synergy, Dualflex, HyPix'
_diffrn_measurement_method '\w scans'
_diffrn_orient_matrix_type 'CrysAlisPro convention (1999,Acta A55,543-557)'
_diffrn_orient_matrix_UB_11 0.0747225000
_diffrn_orient_matrix_UB_12 0.1107644000
_diffrn_orient_matrix_UB_13 -0.0173649000
_diffrn_orient_matrix_UB_21 -0.1147134000
_diffrn_orient_matrix_UB_22 0.0528317000
_diffrn_orient_matrix_UB_23 -0.0888924000
_diffrn_orient_matrix_UB_31 -0.1705981000
_diffrn_orient_matrix_UB_32 0.0514609000
_diffrn_orient_matrix_UB_33 0.0506619000
_diffrn_radiation_monochromator mirror
_diffrn_radiation_probe x-ray
_diffrn_radiation_type 'Cu K\a'
_diffrn_radiation_wavelength 1.54184
_diffrn_reflns_av_R_equivalents 0.0317
_diffrn_reflns_av_unetI/netI 0.0329
_diffrn_reflns_Laue_measured_fraction_full 0.999
_diffrn_reflns_Laue_measured_fraction_max 0.932
_diffrn_reflns_limit_h_max 9
_diffrn_reflns_limit_h_min -9
_diffrn_reflns_limit_k_max 15
_diffrn_reflns_limit_k_min -15
_diffrn_reflns_limit_l_max 19
_diffrn_reflns_limit_l_min -18
_diffrn_reflns_number 15564
_diffrn_reflns_point_group_measured_fraction_full 0.999
_diffrn_reflns_point_group_measured_fraction_max 0.932
_diffrn_reflns_theta_full 67.684
_diffrn_reflns_theta_max 79.321
_diffrn_reflns_theta_min 2.977
_diffrn_source 'micro-focus sealed X-ray tube'
_diffrn_source_type 'PhotonJet (Cu) X-ray Source'
_exptl_absorpt_coefficient_mu 9.112
_exptl_absorpt_correction_T_max 0.865
_exptl_absorpt_correction_T_min 0.360
_exptl_absorpt_correction_type gaussian
_exptl_absorpt_process_details
;
CrysAlisPro 1.171.44.128a (Rigaku Oxford Diffraction, 2025)
Numerical absorption correction based on gaussian integration over
a multifaceted crystal model
Empirical absorption correction using spherical harmonics,
implemented in SCALE3 ABSPACK scaling algorithm.
;
_exptl_crystal_colour 'clear light orange'
_exptl_crystal_colour_lustre clear
_exptl_crystal_colour_modifier light
_exptl_crystal_colour_primary orange
_exptl_crystal_density_diffrn 1.456
_exptl_crystal_description block
_exptl_crystal_F_000 588
_exptl_crystal_preparation recrystalization
_exptl_crystal_size_max 0.16
_exptl_crystal_size_mid 0.07
_exptl_crystal_size_min 0.05
_refine_diff_density_max 0.442
_refine_diff_density_min -0.388
_refine_diff_density_rms 0.054
_refine_ls_extinction_method none
_refine_ls_goodness_of_fit_ref 1.079
_refine_ls_hydrogen_treatment constr
_refine_ls_matrix_type full
_refine_ls_number_parameters 343
_refine_ls_number_reflns 5256
_refine_ls_number_restraints 0
_refine_ls_restrained_S_all 1.079
_refine_ls_R_factor_all 0.0325
_refine_ls_R_factor_gt 0.0297
_refine_ls_shift/su_max 0.001
_refine_ls_shift/su_mean 0.000
_refine_ls_structure_factor_coef Fsqd
_refine_ls_weighting_details 'w=1/[\s^2^(Fo^2^)+(0.0279P)^2^+0.9021P] where P=(Fo^2^+2Fc^2^)/3'
_refine_ls_weighting_scheme calc
_refine_ls_wR_factor_gt 0.0741
_refine_ls_wR_factor_ref 0.0755
_reflns_Friedel_coverage 0.000
_reflns_number_gt 4876
_reflns_number_total 5256
_reflns_threshold_expression 'I > 2\s(I)'
_cod_data_source_file d6cc00435k2.cif
_cod_data_source_block exp_141_autored
_cod_depositor_comments 'Adding full bibliography for 7135696--7135704.cif.'
_cod_database_code 7135700
_shelx_shelxl_version_number 2018/3
_chemical_oxdiff_formula C36H26Fe2
_chemical_oxdiff_usercomment DCM
_shelx_space_group_comment
;
The symmetry employed for this shelxl refinement is uniquely defined
by the following loop, which should always be used as a source of
symmetry information in preference to the above space-group names.
They are only intended as comments.
;
_shelx_estimated_absorpt_t_max 0.659
_shelx_estimated_absorpt_t_min 0.323
_diffrn_oxdiff_digest_od_ed
;

;
_diffrn_oxdiff_measurement_exp_name exp_141.par
_olex2_refinement_description
;
1. Fixed Uiso
 At 1.2 times of:
  All C(H) groups
2.a Aromatic/amide H refined with riding coordinates:
 C003(H003), C004(H004), C00A(H00A), C00C(H00C), C00D(H00D), C00G(H00G),
 C00H(H00H), C00I(H00I), C00J(H00J), C00L(H00L), C00N(H00N), C00O(H00O),
 C00P(H00P), C00Q(H00Q), C00R(H00R), C00S(H00S), C00T(H00T), C00U(H00U),
 C00V(H00V), C00W(H00W), C00X(H00X), C00Y(H00Y), C00Z(H00Z), C010(H010),
 C011(H011), C012(H012)
;
_olex2_submission_special_instructions 'No special instructions were received'
_oxdiff_exptl_absorpt_empirical_details
;
Empirical correction (ABSPACK) includes:
- Absorption correction using spherical harmonics
- Frame scaling
;
_oxdiff_exptl_absorpt_empirical_full_max 1.348
_oxdiff_exptl_absorpt_empirical_full_min 0.826

loop_
_space_group_symop_operation_xyz
'x, y, z'
'-x, -y, -z'

loop_
_atom_site_label
_atom_site_type_symbol
_atom_site_fract_x
_atom_site_fract_y
_atom_site_fract_z
_atom_site_U_iso_or_equiv
_atom_site_adp_type
_atom_site_occupancy
_atom_site_site_symmetry_order
_atom_site_calc_flag
_atom_site_refinement_flags_posn
_atom_site_refinement_flags_adp
_atom_site_refinement_flags_occupancy
_atom_site_disorder_assembly
_atom_site_disorder_group
Fe01 Fe 0.62822(4) 0.93726(2) 0.19468(2) 0.01396(8) Uani 1 1 d . . . . .
Fe02 Fe 1.04800(4) 0.53255(2) 0.29545(2) 0.01578(8) Uani 1 1 d . . . . .
C003 C 0.9157(2) 0.87395(16) 0.20844(12) 0.0174(4) Uani 1 1 d . . . . .
H003 H 0.991300 0.864755 0.259184 0.021 Uiso 1 1 calc R U . . .
C004 C 0.7854(3) 0.57977(16) 0.23480(13) 0.0182(4) Uani 1 1 d . . . . .
H004 H 0.758836 0.579076 0.175840 0.022 Uiso 1 1 calc R U . . .
C005 C 0.8594(2) 0.63818(16) 0.35370(12) 0.0172(4) Uani 1 1 d . . . . .
C006 C 0.7240(2) 0.83989(16) 0.11001(12) 0.0157(3) Uani 1 1 d . . . . .
C007 C 0.8255(2) 0.67501(15) 0.25757(12) 0.0155(3) Uani 1 1 d . . . . .
C008 C 0.6013(3) 0.79140(15) 0.07108(12) 0.0164(4) Uani 1 1 d . . . . .
C009 C 0.8249(2) 0.78891(15) 0.19569(12) 0.0146(3) Uani 1 1 d . . . . .
C00A C 0.7563(3) 0.95431(16) 0.07196(12) 0.0183(4) Uani 1 1 d . . . . .
H00A H 0.707307 1.007054 0.016019 0.022 Uiso 1 1 calc R U . . .
C00B C 0.9568(3) 0.75224(17) 0.45535(13) 0.0214(4) Uani 1 1 d . . . . .
C00C C 0.3459(3) 0.93950(19) 0.20774(14) 0.0235(4) Uani 1 1 d . . . . .
H00C H 0.277170 0.905025 0.177255 0.028 Uiso 1 1 calc R U . . .
C00D C 0.8745(3) 0.97466(16) 0.13278(13) 0.0188(4) Uani 1 1 d . . . . .
H00D H 0.918408 1.043304 0.124455 0.023 Uiso 1 1 calc R U . . .
C00E C 1.0164(3) 0.80365(16) 0.51739(12) 0.0195(4) Uani 1 1 d . . . . .
C00F C 0.9104(3) 0.70304(16) 0.40698(12) 0.0188(4) Uani 1 1 d . . . . .
C00G C 0.8366(3) 0.52129(16) 0.38811(13) 0.0191(4) Uani 1 1 d . . . . .
H00G H 0.849523 0.475744 0.449356 0.023 Uiso 1 1 calc R U . . .
C00H C 0.7914(3) 0.48587(17) 0.31449(13) 0.0204(4) Uani 1 1 d . . . . .
H00H H 0.769168 0.412426 0.317849 0.025 Uiso 1 1 calc R U . . .
C00I C 0.5263(3) 0.96625(17) 0.31336(13) 0.0221(4) Uani 1 1 d . . . . .
H00I H 0.599090 0.953005 0.365935 0.027 Uiso 1 1 calc R U . . .
C00J C 0.4839(3) 1.07104(17) 0.24177(14) 0.0221(4) Uani 1 1 d . . . . .
H00J H 0.523562 1.139889 0.238126 0.027 Uiso 1 1 calc R U . . .
C00K C 0.4947(3) 0.75586(16) 0.03526(12) 0.0176(4) Uani 1 1 d . . . . .
C00L C 0.1749(3) 0.73290(17) 0.00930(13) 0.0209(4) Uani 1 1 d . . . . .
H00L H 0.124828 0.771313 0.052949 0.025 Uiso 1 1 calc R U . . .
C00M C 0.3687(3) 0.71567(16) -0.00974(12) 0.0184(4) Uani 1 1 d . . . . .
C00N C 1.2488(3) 0.49626(18) 0.20395(14) 0.0249(4) Uani 1 1 d . . . . .
H00N H 1.225957 0.506751 0.142104 0.030 Uiso 1 1 calc R U . . .
C00O C 0.0553(3) 0.69408(18) -0.03534(14) 0.0254(4) Uani 1 1 d . . . . .
H00O H -0.076142 0.705271 -0.021637 0.030 Uiso 1 1 calc R U . . .
C00P C 1.3149(3) 0.5292(2) 0.33547(15) 0.0269(4) Uani 1 1 d . . . . .
H00P H 1.344446 0.565766 0.376974 0.032 Uiso 1 1 calc R U . . .
C00Q C 1.2927(3) 0.57926(18) 0.24067(14) 0.0251(4) Uani 1 1 d . . . . .
H00Q H 1.305035 0.654828 0.207761 0.030 Uiso 1 1 calc R U . . .
C00R C 0.4407(3) 0.88478(18) 0.29250(13) 0.0228(4) Uani 1 1 d . . . . .
H00R H 0.445910 0.807742 0.328620 0.027 Uiso 1 1 calc R U . . .
C00S C 0.9404(3) 0.91122(19) 0.62598(15) 0.0272(4) Uani 1 1 d . . . . .
H00S H 0.848647 0.954746 0.656232 0.033 Uiso 1 1 calc R U . . .
C00T C 1.2095(3) 0.78659(17) 0.53630(14) 0.0242(4) Uani 1 1 d . . . . .
H00T H 1.302211 0.745000 0.505082 0.029 Uiso 1 1 calc R U . . .
C00U C 0.8822(3) 0.86778(18) 0.56237(14) 0.0240(4) Uani 1 1 d . . . . .
H00U H 0.750870 0.881539 0.549196 0.029 Uiso 1 1 calc R U . . .
C00V C 1.1312(3) 0.89160(19) 0.64573(15) 0.0272(4) Uani 1 1 d . . . . .
H00V H 1.170036 0.920222 0.690376 0.033 Uiso 1 1 calc R U . . .
C00W C 1.2854(3) 0.41521(18) 0.35748(14) 0.0270(4) Uani 1 1 d . . . . .
H00W H 1.291475 0.362350 0.416157 0.032 Uiso 1 1 calc R U . . .
C00X C 1.2661(3) 0.83011(18) 0.60037(15) 0.0264(4) Uani 1 1 d . . . . .
H00X H 1.397325 0.817868 0.613253 0.032 Uiso 1 1 calc R U . . .
C00Y C 0.3716(3) 1.05440(18) 0.17658(13) 0.0230(4) Uani 1 1 d . . . . .
H00Y H 0.322576 1.110300 0.121905 0.028 Uiso 1 1 calc R U . . .
C00Z C 1.2451(3) 0.39412(18) 0.27616(15) 0.0269(4) Uani 1 1 d . . . . .
H00Z H 1.220175 0.324660 0.270827 0.032 Uiso 1 1 calc R U . . .
C010 C 0.4384(3) 0.66046(19) -0.07480(15) 0.0269(4) Uani 1 1 d . . . . .
H010 H 0.569951 0.648274 -0.088294 0.032 Uiso 1 1 calc R U . . .
C011 C 0.3188(3) 0.6232(2) -0.11995(17) 0.0335(5) Uani 1 1 d . . . . .
H011 H 0.367913 0.586713 -0.164829 0.040 Uiso 1 1 calc R U . . .
C012 C 0.1268(3) 0.6390(2) -0.09986(16) 0.0302(5) Uani 1 1 d . . . . .
H012 H 0.044770 0.612269 -0.130174 0.036 Uiso 1 1 calc R U . . .

loop_
_atom_site_aniso_label
_atom_site_aniso_U_11
_atom_site_aniso_U_22
_atom_site_aniso_U_33
_atom_site_aniso_U_23
_atom_site_aniso_U_13
_atom_site_aniso_U_12
Fe01 0.01085(14) 0.01536(14) 0.01553(14) -0.00497(11) 0.00020(10) -0.00209(10)
Fe02 0.01196(14) 0.01588(14) 0.01746(14) -0.00378(11) -0.00033(10) -0.00044(10)
C003 0.0106(8) 0.0211(9) 0.0203(9) -0.0063(7) -0.0010(7) -0.0026(7)
C004 0.0145(9) 0.0202(9) 0.0201(9) -0.0062(7) -0.0036(7) -0.0031(7)
C005 0.0132(8) 0.0183(9) 0.0186(9) -0.0066(7) 0.0008(7) 0.0010(7)
C006 0.0132(8) 0.0189(9) 0.0147(8) -0.0064(7) 0.0020(6) -0.0014(7)
C007 0.0100(8) 0.0176(9) 0.0176(8) -0.0044(7) -0.0006(6) -0.0009(6)
C008 0.0150(8) 0.0167(8) 0.0148(8) -0.0039(7) 0.0013(7) 0.0003(7)
C009 0.0092(8) 0.0170(9) 0.0168(8) -0.0055(7) 0.0013(6) -0.0010(6)
C00A 0.0159(9) 0.0192(9) 0.0177(9) -0.0042(7) 0.0027(7) -0.0019(7)
C00B 0.0222(10) 0.0192(9) 0.0195(9) -0.0026(7) -0.0014(7) -0.0018(7)
C00C 0.0126(9) 0.0346(11) 0.0291(10) -0.0179(9) 0.0056(7) -0.0067(8)
C00D 0.0122(8) 0.0198(9) 0.0236(9) -0.0047(7) 0.0033(7) -0.0049(7)
C00E 0.0228(10) 0.0170(9) 0.0179(9) -0.0041(7) -0.0010(7) -0.0038(7)
C00F 0.0171(9) 0.0183(9) 0.0172(9) -0.0018(7) -0.0005(7) -0.0007(7)
C00G 0.0146(9) 0.0188(9) 0.0194(9) -0.0010(7) 0.0009(7) -0.0011(7)
C00H 0.0142(9) 0.0203(9) 0.0265(10) -0.0049(8) -0.0012(7) -0.0054(7)
C00I 0.0204(9) 0.0278(10) 0.0182(9) -0.0110(8) 0.0011(7) 0.0000(8)
C00J 0.0192(9) 0.0193(9) 0.0293(10) -0.0119(8) 0.0029(8) -0.0017(7)
C00K 0.0162(9) 0.0179(9) 0.0163(8) -0.0034(7) 0.0010(7) -0.0015(7)
C00L 0.0191(9) 0.0238(9) 0.0200(9) -0.0087(8) -0.0002(7) -0.0021(7)
C00M 0.0172(9) 0.0182(9) 0.0185(9) -0.0043(7) -0.0020(7) -0.0024(7)
C00N 0.0201(10) 0.0269(10) 0.0236(10) -0.0075(8) 0.0064(8) 0.0014(8)
C00O 0.0165(9) 0.0303(11) 0.0293(10) -0.0079(9) -0.0017(8) -0.0055(8)
C00P 0.0119(9) 0.0361(12) 0.0304(11) -0.0079(9) -0.0031(8) -0.0026(8)
C00Q 0.0139(9) 0.0265(10) 0.0304(10) -0.0035(8) 0.0039(8) -0.0028(8)
C00R 0.0197(9) 0.0239(10) 0.0240(10) -0.0084(8) 0.0111(7) -0.0041(8)
C00S 0.0255(10) 0.0293(11) 0.0308(11) -0.0159(9) 0.0063(8) -0.0065(8)
C00T 0.0239(10) 0.0214(10) 0.0262(10) -0.0086(8) 0.0020(8) -0.0014(8)
C00U 0.0193(10) 0.0261(10) 0.0274(10) -0.0095(8) 0.0008(8) -0.0048(8)
C00V 0.0297(11) 0.0294(11) 0.0284(10) -0.0155(9) -0.0005(8) -0.0088(9)
C00W 0.0149(9) 0.0274(10) 0.0282(10) 0.0017(8) -0.0009(8) 0.0033(8)
C00X 0.0213(10) 0.0270(10) 0.0327(11) -0.0110(9) -0.0034(8) -0.0049(8)
C00Y 0.0155(9) 0.0275(10) 0.0220(9) -0.0082(8) -0.0002(7) 0.0045(7)
C00Z 0.0224(10) 0.0192(9) 0.0328(11) -0.0069(8) 0.0040(8) 0.0055(8)
C010 0.0176(10) 0.0348(11) 0.0343(11) -0.0205(9) 0.0029(8) -0.0049(8)
C011 0.0250(11) 0.0463(13) 0.0406(13) -0.0312(11) 0.0019(9) -0.0068(10)
C012 0.0213(10) 0.0381(12) 0.0385(12) -0.0197(10) -0.0033(9) -0.0088(9)

loop_
_atom_type_symbol
_atom_type_description
_atom_type_scat_dispersion_real
_atom_type_scat_dispersion_imag
_atom_type_scat_source
C C 0.0181 0.0091 'International Tables Vol C Tables 4.2.6.8 and 6.1.1.4'
H H 0.0000 0.0000 'International Tables Vol C Tables 4.2.6.8 and 6.1.1.4'
Fe Fe -1.1336 3.1974 'International Tables Vol C Tables 4.2.6.8 and 6.1.1.4'

loop_
_exptl_crystal_face_index_h
_exptl_crystal_face_index_k
_exptl_crystal_face_index_l
_exptl_crystal_face_perp_dist
-1 -1 -10 0.0399
0 2 10 0.0217
0 5 -5 0.0380
4 -2 0 0.0559
1 8 5 0.0332
4 4 -2 0.0448
0 -2 -10 0.0312
-4 2 -2 0.0767
-4 -1 6 0.0740
-1 -8 0 0.0277

loop_
_geom_angle_atom_site_label_1
_geom_angle_atom_site_label_2
_geom_angle_atom_site_label_3
_geom_angle
_geom_angle_site_symmetry_1
_geom_angle_site_symmetry_3
_geom_angle_publ_flag
C003 Fe01 C009 40.95(7) . . ?
C003 Fe01 C00D 40.67(7) . . ?
C003 Fe01 C00J 123.54(8) . . ?
C003 Fe01 C00Y 159.28(8) . . ?
C006 Fe01 C003 69.10(7) . . ?
C006 Fe01 C009 41.68(7) . . ?
C006 Fe01 C00A 41.33(7) . . ?
C006 Fe01 C00C 104.82(8) . . ?
C006 Fe01 C00D 68.98(7) . . ?
C006 Fe01 C00I 155.41(8) . . ?
C006 Fe01 C00J 160.83(8) . . ?
C006 Fe01 C00R 118.84(8) . . ?
C006 Fe01 C00Y 122.84(8) . . ?
C009 Fe01 C00D 69.12(7) . . ?
C009 Fe01 C00J 157.23(8) . . ?
C009 Fe01 C00Y 158.93(8) . . ?
C00A Fe01 C003 68.62(7) . . ?
C00A Fe01 C009 69.68(7) . . ?
C00A Fe01 C00D 40.56(8) . . ?
C00A Fe01 C00J 125.51(8) . . ?
C00A Fe01 C00Y 108.08(8) . . ?
C00C Fe01 C003 159.01(8) . . ?
C00C Fe01 C009 121.32(8) . . ?
C00C Fe01 C00A 120.84(8) . . ?
C00C Fe01 C00D 157.68(8) . . ?
C00C Fe01 C00I 68.53(8) . . ?
C00C Fe01 C00J 68.40(8) . . ?
C00C Fe01 C00R 40.87(8) . . ?
C00C Fe01 C00Y 40.62(8) . . ?
C00I Fe01 C003 108.21(8) . . ?
C00I Fe01 C009 120.12(8) . . ?
C00I Fe01 C00A 162.32(8) . . ?
C00I Fe01 C00D 125.86(8) . . ?
C00I Fe01 C00J 40.64(8) . . ?
C00I Fe01 C00Y 68.36(8) . . ?
C00J Fe01 C00D 110.11(8) . . ?
C00R Fe01 C003 123.12(8) . . ?
C00R Fe01 C009 104.49(7) . . ?
C00R Fe01 C00A 155.75(8) . . ?
C00R Fe01 C00D 161.04(8) . . ?
C00R Fe01 C00I 40.75(8) . . ?
C00R Fe01 C00J 68.52(8) . . ?
C00R Fe01 C00Y 68.53(8) . . ?
C00Y Fe01 C00D 123.61(8) . . ?
C00Y Fe01 C00J 40.58(8) . . ?
C004 Fe02 C007 40.56(7) . . ?
C004 Fe02 C00P 164.53(8) . . ?
C004 Fe02 C00Q 127.32(8) . . ?
C005 Fe02 C004 68.72(7) . . ?
C005 Fe02 C007 41.31(7) . . ?
C005 Fe02 C00G 41.35(7) . . ?
C005 Fe02 C00H 68.98(8) . . ?
C005 Fe02 C00N 154.89(8) . . ?
C005 Fe02 C00P 107.35(8) . . ?
C005 Fe02 C00Q 119.96(8) . . ?
C005 Fe02 C00W 125.23(8) . . ?
C005 Fe02 C00Z 162.57(8) . . ?
C00G Fe02 C004 68.44(7) . . ?
C00G Fe02 C007 69.26(7) . . ?
C00G Fe02 C00H 40.64(8) . . ?
C00G Fe02 C00N 162.86(8) . . ?
C00G Fe02 C00P 119.20(8) . . ?
C00G Fe02 C00Q 154.45(9) . . ?
C00G Fe02 C00W 106.37(8) . . ?
C00G Fe02 C00Z 124.75(8) . . ?
C00H Fe02 C004 40.59(7) . . ?
C00H Fe02 C007 68.73(7) . . ?
C00H Fe02 C00P 153.52(8) . . ?
C00H Fe02 C00Q 164.12(8) . . ?
C00N Fe02 C004 108.58(8) . . ?
C00N Fe02 C007 120.24(8) . . ?
C00N Fe02 C00H 126.24(8) . . ?
C00N Fe02 C00P 68.22(9) . . ?
C00N Fe02 C00Q 40.55(9) . . ?
C00N Fe02 C00W 68.45(8) . . ?
C00N Fe02 C00Z 40.87(8) . . ?
C00P Fe02 C007 126.79(8) . . ?
C00P Fe02 C00Q 40.54(8) . . ?
C00Q Fe02 C007 108.46(8) . . ?
C00W Fe02 C004 153.93(8) . . ?
C00W Fe02 C007 163.71(8) . . ?
C00W Fe02 C00H 118.83(8) . . ?
C00W Fe02 C00P 40.52(9) . . ?
C00W Fe02 C00Q 68.32(8) . . ?
C00Z Fe02 C004 120.01(8) . . ?
C00Z Fe02 C007 154.65(8) . . ?
C00Z Fe02 C00H 107.02(8) . . ?
C00Z Fe02 C00P 68.22(9) . . ?
C00Z Fe02 C00Q 68.42(9) . . ?
C00Z Fe02 C00W 40.59(9) . . ?
C009 C003 Fe01 69.60(10) . . ?
C00D C003 Fe01 70.17(10) . . ?
C00D C003 C009 109.17(16) . . ?
C007 C004 Fe02 70.07(10) . . ?
C00H C004 Fe02 69.70(10) . . ?
C00H C004 C007 109.16(16) . . ?
C007 C005 Fe02 70.37(10) . . ?
C00F C005 Fe02 124.68(13) . . ?
C00F C005 C007 127.36(17) . . ?
C00F C005 C00G 124.75(17) . . ?
C00G C005 Fe02 69.54(10) . . ?
C00G C005 C007 107.88(16) . . ?
C008 C006 Fe01 122.41(12) . . ?
C008 C006 C009 127.42(16) . . ?
C008 C006 C00A 124.35(16) . . ?
C009 C006 Fe01 69.82(10) . . ?
C00A C006 Fe01 69.92(10) . . ?
C00A C006 C009 108.07(16) . . ?
C004 C007 Fe02 69.38(10) . . ?
C004 C007 C005 106.91(15) . . ?
C004 C007 C009 126.16(16) . . ?
C005 C007 Fe02 68.32(10) . . ?
C005 C007 C009 126.89(16) . . ?
C009 C007 Fe02 129.04(12) . . ?
C00K C008 C006 176.75(19) . . ?
C003 C009 Fe01 69.45(10) . . ?
C003 C009 C006 106.61(15) . . ?
C003 C009 C007 127.31(16) . . ?
C006 C009 Fe01 68.50(10) . . ?
C006 C009 C007 126.04(16) . . ?
C007 C009 Fe01 125.04(12) . . ?
C006 C00A Fe01 68.75(10) . . ?
C00D C00A Fe01 70.23(10) . . ?
C00D C00A C006 108.06(16) . . ?
C00F C00B C00E 176.2(2) . . ?
C00R C00C Fe01 69.70(11) . . ?
C00Y C00C Fe01 70.30(11) . . ?
C00Y C00C C00R 108.31(18) . . ?
C003 C00D Fe01 69.17(10) . . ?
C00A C00D Fe01 69.21(10) . . ?
C00A C00D C003 108.08(16) . . ?
C00T C00E C00B 120.41(17) . . ?
C00U C00E C00B 120.54(18) . . ?
C00U C00E C00T 119.00(18) . . ?
C00B C00F C005 176.5(2) . . ?
C005 C00G Fe02 69.11(10) . . ?
C00H C00G Fe02 70.16(11) . . ?
C00H C00G C005 108.05(16) . . ?
C004 C00H Fe02 69.71(10) . . ?
C00G C00H Fe02 69.20(11) . . ?
C00G C00H C004 107.99(17) . . ?
C00J C00I Fe01 69.98(11) . . ?
C00R C00I Fe01 69.42(10) . . ?
C00R C00I C00J 108.14(17) . . ?
C00I C00J Fe01 69.38(11) . . ?
C00I C00J C00Y 107.91(17) . . ?
C00Y C00J Fe01 69.67(11) . . ?
C008 C00K C00M 178.4(2) . . ?
C00O C00L C00M 120.23(18) . . ?
C00L C00M C00K 121.11(17) . . ?
C010 C00M C00K 120.01(17) . . ?
C010 C00M C00L 118.87(18) . . ?
C00Q C00N Fe02 70.07(11) . . ?
C00Q C00N C00Z 108.15(18) . . ?
C00Z C00N Fe02 69.84(11) . . ?
C012 C00O C00L 120.27(19) . . ?
C00Q C00P Fe02 69.73(11) . . ?
C00W C00P Fe02 69.72(12) . . ?
C00W C00P C00Q 108.28(19) . . ?
C00N C00Q Fe02 69.38(11) . . ?
C00N C00Q C00P 107.87(18) . . ?
C00P C00Q Fe02 69.72(11) . . ?
C00C C00R Fe01 69.43(11) . . ?
C00I C00R Fe01 69.83(11) . . ?
C00I C00R C00C 107.71(18) . . ?
C00V C00S C00U 120.36(19) . . ?
C00X C00T C00E 120.29(18) . . ?
C00S C00U C00E 120.21(19) . . ?
C00S C00V C00X 120.07(19) . . ?
C00P C00W Fe02 69.76(11) . . ?
C00P C00W C00Z 107.99(18) . . ?
C00Z C00W Fe02 69.67(11) . . ?
C00T C00X C00V 120.04(19) . . ?
C00C C00Y Fe01 69.09(11) . . ?
C00C C00Y C00J 107.92(18) . . ?
C00J C00Y Fe01 69.75(11) . . ?
C00N C00Z Fe02 69.28(11) . . ?
C00W C00Z Fe02 69.74(11) . . ?
C00W C00Z C00N 107.70(19) . . ?
C011 C010 C00M 120.81(19) . . ?
C010 C011 C012 120.1(2) . . ?
C00O C012 C011 119.7(2) . . ?

loop_
_geom_bond_atom_site_label_1
_geom_bond_atom_site_label_2
_geom_bond_distance
_geom_bond_site_symmetry_2
_geom_bond_publ_flag
Fe01 C003 2.0470(18) . ?
Fe01 C006 2.0311(17) . ?
Fe01 C009 2.0490(17) . ?
Fe01 C00A 2.0467(18) . ?
Fe01 C00C 2.0373(19) . ?
Fe01 C00D 2.0603(18) . ?
Fe01 C00I 2.0464(19) . ?
Fe01 C00J 2.0543(19) . ?
Fe01 C00R 2.0409(19) . ?
Fe01 C00Y 2.0533(19) . ?
Fe02 C004 2.0523(18) . ?
Fe02 C005 2.0338(17) . ?
Fe02 C007 2.0615(17) . ?
Fe02 C00G 2.0396(19) . ?
Fe02 C00H 2.0523(19) . ?
Fe02 C00N 2.0434(19) . ?
Fe02 C00P 2.052(2) . ?
Fe02 C00Q 2.053(2) . ?
Fe02 C00W 2.052(2) . ?
Fe02 C00Z 2.0508(19) . ?
C003 C009 1.433(2) . ?
C003 C00D 1.427(3) . ?
C004 C007 1.426(3) . ?
C004 C00H 1.424(3) . ?
C005 C007 1.445(3) . ?
C005 C00F 1.429(3) . ?
C005 C00G 1.438(3) . ?
C006 C008 1.431(3) . ?
C006 C009 1.452(2) . ?
C006 C00A 1.439(3) . ?
C007 C009 1.457(2) . ?
C008 C00K 1.206(3) . ?
C00A C00D 1.424(3) . ?
C00B C00E 1.438(3) . ?
C00B C00F 1.204(3) . ?
C00C C00R 1.424(3) . ?
C00C C00Y 1.420(3) . ?
C00E C00T 1.400(3) . ?
C00E C00U 1.400(3) . ?
C00G C00H 1.421(3) . ?
C00I C00J 1.424(3) . ?
C00I C00R 1.423(3) . ?
C00J C00Y 1.424(3) . ?
C00K C00M 1.437(3) . ?
C00L C00M 1.397(3) . ?
C00L C00O 1.388(3) . ?
C00M C010 1.392(3) . ?
C00N C00Q 1.419(3) . ?
C00N C00Z 1.430(3) . ?
C00O C012 1.387(3) . ?
C00P C00Q 1.422(3) . ?
C00P C00W 1.421(3) . ?
C00S C00U 1.384(3) . ?
C00S C00V 1.383(3) . ?
C00T C00X 1.386(3) . ?
C00V C00X 1.389(3) . ?
C00W C00Z 1.423(3) . ?
C010 C011 1.381(3) . ?
C011 C012 1.389(3) . ?

loop_
_exptl_oxdiff_crystal_face_indexfrac_h
_exptl_oxdiff_crystal_face_indexfrac_k
_exptl_oxdiff_crystal_face_indexfrac_l
_exptl_oxdiff_crystal_face_x
_exptl_oxdiff_crystal_face_y
_exptl_oxdiff_crystal_face_z
-0.7146 -0.8730 -9.8047 0.0202 0.9074 -0.4197
-0.0098 2.1275 10.0671 0.0601 -0.7814 0.6212
0.0622 5.3675 -5.0632 0.6871 0.7265 0.0091
4.1918 -1.8282 -0.0293 0.1112 -0.5748 -0.8107
0.7816 7.8790 4.9365 0.8454 -0.1122 0.5222
4.1699 4.1697 -1.7587 0.8040 -0.1017 -0.5859
-0.0999 -2.1162 -10.0768 -0.0669 0.7954 -0.6024
-3.9912 1.8738 -2.0040 -0.0559 0.7350 0.6758
-3.5149 -0.6732 6.1678 -0.4443 -0.1806 0.8775
-0.5907 -7.5624 0.4480 -0.8896 -0.3716 -0.2657
